data_4335871
loop_
_publ_author_name
'Lyndsey D. Earl'
'Brian O. Patrick'
'Michael O. Wolf'

_publ_section_title
;
 Synthesis, Structure, and Magnetic Properties of Bithiophene- and
 Terthiophene-Linked Manganese Metal-Organic Frameworks
;
_journal_name_full 'Inorganic Chemistry'
_journal_page_first 10021
_journal_page_last 10030
_journal_paper_doi 10.1021/ic401305c
_journal_volume 52
_journal_year 2013
_chemical_formula_sum 'C14 H9 Mn O5.5 S3'
_chemical_formula_weight 416.33
_chemical_name_systematic
;
 ?
;
_space_group_IT_number 15
_symmetry_cell_setting monoclinic
_symmetry_space_group_name_Hall '-C 2yc'
_symmetry_space_group_name_H-M 'C 1 2/c 1'
_atom_sites_solution_hydrogens geom
_atom_sites_solution_primary direct
_atom_sites_solution_secondary difmap
_audit_creation_method SHELXL-97
_cell_angle_alpha 90.00
_cell_angle_beta 97.618(4)
_cell_angle_gamma 90.00
_cell_formula_units_Z 8
_cell_length_a 35.442(8)
_cell_length_b 7.6573(16)
_cell_length_c 11.038(2)
_cell_measurement_reflns_used 3639
_cell_measurement_temperature 90(2)
_cell_measurement_theta_max 22.37
_cell_measurement_theta_min 2.33
_cell_volume 2969.2(11)
_computing_structure_refinement 'SHELXL-97 (Sheldrick, 2008)'
_diffrn_ambient_temperature 90(2)
_diffrn_measured_fraction_theta_full 0.999
_diffrn_measured_fraction_theta_max 0.999
_diffrn_measurement_device_type 'Bruker APEX DUO'
_diffrn_measurement_method 'area detector'
_diffrn_radiation_monochromator graphite
_diffrn_radiation_source 'fine-focus sealed tube'
_diffrn_radiation_type MoK\a
_diffrn_radiation_wavelength 0.71073
_diffrn_reflns_av_R_equivalents 0.0000
_diffrn_reflns_av_sigmaI/netI 0.0693
_diffrn_reflns_limit_h_max 44
_diffrn_reflns_limit_h_min -45
_diffrn_reflns_limit_k_max 9
_diffrn_reflns_limit_k_min 0
_diffrn_reflns_limit_l_max 14
_diffrn_reflns_limit_l_min 0
_diffrn_reflns_number 3292
_diffrn_reflns_theta_full 27.15
_diffrn_reflns_theta_max 27.15
_diffrn_reflns_theta_min 1.16
_exptl_absorpt_coefficient_mu 1.337
_exptl_absorpt_correction_T_max 0.9736
_exptl_absorpt_correction_T_min 0.6815
_exptl_absorpt_correction_type multi-scan
_exptl_crystal_colour orange
_exptl_crystal_density_diffrn 1.863
_exptl_crystal_description plate
_exptl_crystal_F_000 1680
_exptl_crystal_size_max 0.20
_exptl_crystal_size_mid 0.20
_exptl_crystal_size_min 0.02
_refine_diff_density_max 1.601
_refine_diff_density_min -1.325
_refine_diff_density_rms 0.164
_refine_ls_extinction_method none
_refine_ls_goodness_of_fit_ref 1.054
_refine_ls_hydrogen_treatment constr
_refine_ls_matrix_type full
_refine_ls_number_parameters 221
_refine_ls_number_reflns 3292
_refine_ls_number_restraints 0
_refine_ls_restrained_S_all 1.054
_refine_ls_R_factor_all 0.0927
_refine_ls_R_factor_gt 0.0671
_refine_ls_shift/su_max 0.001
_refine_ls_shift/su_mean 0.000
_refine_ls_structure_factor_coef Fsqd
_refine_ls_weighting_details 'calc w=1/[\s^2^(Fo^2^)+(0.0582P)^2^+43.6367P] where P=(Fo^2^+2Fc^2^)/3'
_refine_ls_weighting_scheme calc
_refine_ls_wR_factor_gt 0.1561
_refine_ls_wR_factor_ref 0.1729
_reflns_number_gt 2600
_reflns_number_total 3292
_reflns_threshold_expression >2\s(I)
_cod_data_source_file ic401305c_si_002_4.cif
_cod_data_source_block 4
_cod_original_cell_volume 2969.3(11)
_cod_original_sg_symbol_H-M 'C 2/c'
_cod_original_formula_sum 'C14 H9 Mn O5.50 S3'
_cod_database_code 4335871

loop_
_symmetry_equiv_pos_as_xyz
'x, y, z'
'-x, y, -z+1/2'
'x+1/2, y+1/2, z'
'-x+1/2, y+1/2, -z+1/2'
'-x, -y, -z'
'x, -y, z-1/2'
'-x+1/2, -y+1/2, -z'
'x+1/2, -y+1/2, z-1/2'

loop_
_atom_site_label
_atom_site_type_symbol
_atom_site_fract_x
_atom_site_fract_y
_atom_site_fract_z
_atom_site_U_iso_or_equiv
_atom_site_adp_type
_atom_site_occupancy
_atom_site_symmetry_multiplicity
_atom_site_calc_flag
_atom_site_refinement_flags
C1 C 0.9380(2) 0.6509(8) 0.2132(7) 0.0216(14) Uani 1 1 d .
C2 C 0.8986(2) 0.6017(9) 0.1676(6) 0.0234(15) Uani 1 1 d .
C3 C 0.8837(2) 0.5191(10) 0.0633(7) 0.0266(16) Uani 1 1 d .
H3 H 0.8991 0.4719 0.0072 0.02(2) Uiso 1 1 calc R
C4 C 0.8440(2) 0.5085(10) 0.0445(6) 0.0241(16) Uani 1 1 d .
H4 H 0.8297 0.4565 -0.0251 0.04(2) Uiso 1 1 calc R
C5 C 0.8278(2) 0.5843(9) 0.1415(6) 0.0217(15) Uani 1 1 d .
C6 C 0.7886(2) 0.6055(8) 0.1534(6) 0.0214(15) Uani 1 1 d .
C7 C 0.7729(2) 0.6845(9) 0.2490(6) 0.0245(15) Uani 1 1 d .
H7 H 0.7880 0.7344 0.3179 0.012(17) Uiso 1 1 calc R
C8 C 0.7331(2) 0.6842(9) 0.2349(6) 0.0244(15) Uani 1 1 d .
H8 H 0.7187 0.7346 0.2927 0.04(3) Uiso 1 1 calc R
C9 C 0.7167(2) 0.6038(9) 0.1294(7) 0.0231(15) Uani 1 1 d .
C10 C 0.6766(2) 0.5750(9) 0.0912(6) 0.0209(15) Uani 1 1 d .
C11 C 0.6592(2) 0.4841(9) -0.0112(6) 0.0245(15) Uani 1 1 d .
H11 H 0.6729 0.4299 -0.0693 0.03(2) Uiso 1 1 calc R
C12 C 0.6193(2) 0.4814(9) -0.0186(7) 0.0241(15) Uani 1 1 d .
H12 H 0.6032 0.4260 -0.0830 0.012(17) Uiso 1 1 calc R
C13 C 0.6059(2) 0.5677(9) 0.0774(7) 0.0262(16) Uani 1 1 d .
C14 C 0.5669(2) 0.5907(9) 0.1023(6) 0.0232(15) Uani 1 1 d .
O1 O 0.96278(15) 0.6359(6) 0.1378(5) 0.0254(11) Uani 1 1 d .
O2 O 1.05463(15) 0.7064(7) 0.1779(5) 0.0264(11) Uani 1 1 d .
O3 O 0.56094(14) 0.6674(7) 0.1999(5) 0.0264(11) Uani 1 1 d .
O4 O 1.04023(14) 1.0262(6) 0.0229(4) 0.0211(11) Uani 1 1 d .
O5 O 1.0000 0.9812(8) 0.2500 0.0236(15) Uani 1 2 d S
H5A H 1.0192 1.0394 0.2342 0.05(3) Uiso 1 1 d R
O6 O 1.00621(15) 0.6740(6) -0.0852(5) 0.0284(12) Uani 1 1 d .
H6A H 1.0160 0.5768 -0.1015 0.043 Uiso 1 1 d R
H6B H 0.9859 0.7220 -0.1197 0.043 Uiso 1 1 d R
S1 S 0.86269(5) 0.6661(2) 0.25112(16) 0.0218(4) Uani 1 1 d .
S2 S 0.75175(5) 0.5292(2) 0.04568(15) 0.0219(4) Uani 1 1 d .
S3 S 0.64295(5) 0.6553(2) 0.17602(16) 0.0230(4) Uani 1 1 d .
Mn1 Mn 1.00402(3) 0.81417(13) 0.08319(10) 0.0208(3) Uani 1 1 d .

loop_
_atom_site_aniso_label
_atom_site_aniso_U_11
_atom_site_aniso_U_22
_atom_site_aniso_U_33
_atom_site_aniso_U_23
_atom_site_aniso_U_13
_atom_site_aniso_U_12
C1 0.027(4) 0.016(3) 0.023(4) 0.005(3) 0.008(3) 0.005(3)
C2 0.036(4) 0.018(3) 0.015(3) 0.003(3) -0.001(3) 0.002(3)
C3 0.044(4) 0.021(4) 0.016(4) -0.005(3) 0.009(3) 0.001(3)
C4 0.038(4) 0.025(4) 0.010(3) -0.006(3) 0.007(3) -0.003(3)
C5 0.041(4) 0.012(3) 0.011(3) 0.003(2) -0.001(3) -0.001(3)
C6 0.038(4) 0.014(3) 0.011(3) 0.004(3) 0.000(3) 0.000(3)
C7 0.039(4) 0.019(4) 0.014(3) -0.004(3) 0.000(3) -0.002(3)
C8 0.037(4) 0.020(4) 0.017(3) -0.005(3) 0.004(3) 0.001(3)
C9 0.038(4) 0.013(3) 0.017(3) 0.001(3) 0.002(3) -0.001(3)
C10 0.030(4) 0.017(3) 0.015(3) 0.004(3) 0.000(3) 0.003(3)
C11 0.044(4) 0.023(4) 0.007(3) -0.001(3) 0.006(3) -0.002(3)
C12 0.031(4) 0.024(4) 0.017(3) 0.000(3) 0.002(3) -0.001(3)
C13 0.043(5) 0.013(3) 0.020(3) 0.006(3) -0.003(3) -0.003(3)
C14 0.040(4) 0.013(3) 0.016(3) 0.002(3) 0.001(3) 0.003(3)
O1 0.031(3) 0.018(3) 0.027(3) -0.001(2) 0.003(2) -0.003(2)
O2 0.034(3) 0.027(3) 0.017(2) 0.004(2) 0.002(2) 0.001(2)
O3 0.030(3) 0.034(3) 0.016(2) -0.004(2) 0.004(2) 0.000(2)
O4 0.025(3) 0.020(3) 0.017(2) 0.001(2) -0.001(2) -0.003(2)
O5 0.033(4) 0.018(3) 0.019(4) 0.000 0.003(3) 0.000
O6 0.039(3) 0.021(3) 0.027(3) -0.002(2) 0.006(3) 0.003(2)
S1 0.0288(9) 0.0207(8) 0.0155(8) -0.0040(7) 0.0013(7) -0.0013(7)
S2 0.0305(9) 0.0207(8) 0.0141(8) -0.0021(7) 0.0018(7) -0.0012(7)
S3 0.0289(9) 0.0209(9) 0.0188(8) -0.0021(7) 0.0017(7) -0.0008(7)
Mn1 0.0305(6) 0.0161(5) 0.0156(5) 0.0010(4) 0.0022(4) 0.0002(4)

loop_
_atom_type_symbol
_atom_type_description
_atom_type_scat_dispersion_real
_atom_type_scat_dispersion_imag
_atom_type_scat_source
C C 0.0033 0.0016 'International Tables Vol C Tables 4.2.6.8 and 6.1.1.4'
H H 0.0000 0.0000 'International Tables Vol C Tables 4.2.6.8 and 6.1.1.4'
O O 0.0106 0.0060 'International Tables Vol C Tables 4.2.6.8 and 6.1.1.4'
S S 0.1246 0.1234 'International Tables Vol C Tables 4.2.6.8 and 6.1.1.4'
Mn Mn 0.3368 0.7283 'International Tables Vol C Tables 4.2.6.8 and 6.1.1.4'

loop_
_geom_angle_atom_site_label_1
_geom_angle_atom_site_label_2
_geom_angle_atom_site_label_3
_geom_angle
_geom_angle_site_symmetry_1
_geom_angle_site_symmetry_3
O2 C1 O1 124.6(7) 2_755 .
O2 C1 C2 118.5(7) 2_755 .
O1 C1 C2 116.9(6) . .
C3 C2 C1 130.9(7) . .
C3 C2 S1 110.6(6) . .
C1 C2 S1 118.3(5) . .
C2 C3 C4 115.1(7) . .
C2 C3 H3 122.5 . .
C4 C3 H3 122.5 . .
C3 C4 C5 111.6(6) . .
C3 C4 H4 124.2 . .
C5 C4 H4 124.2 . .
C4 C5 C6 128.3(6) . .
C4 C5 S1 111.0(6) . .
C6 C5 S1 120.7(5) . .
C7 C6 C5 127.8(6) . .
C7 C6 S2 108.9(5) . .
C5 C6 S2 123.4(5) . .
C6 C7 C8 114.4(6) . .
C6 C7 H7 122.8 . .
C8 C7 H7 122.8 . .
C9 C8 C7 113.6(7) . .
C9 C8 H8 123.2 . .
C7 C8 H8 123.2 . .
C8 C9 C10 127.1(7) . .
C8 C9 S2 110.3(6) . .
C10 C9 S2 122.6(5) . .
C11 C10 C9 128.5(7) . .
C11 C10 S3 110.7(6) . .
C9 C10 S3 120.8(5) . .
C10 C11 C12 112.8(7) . .
C10 C11 H11 123.6 . .
C12 C11 H11 123.6 . .
C13 C12 C11 113.2(7) . .
C13 C12 H12 123.4 . .
C11 C12 H12 123.4 . .
C12 C13 C14 129.3(7) . .
C12 C13 S3 110.9(6) . .
C14 C13 S3 119.8(6) . .
O3 C14 O4 124.2(7) . 3_445
O3 C14 C13 119.0(6) . .
O4 C14 C13 116.8(6) 3_445 .
C1 O1 Mn1 132.2(4) . .
C1 O2 Mn1 130.7(5) 2_755 .
C14 O4 Mn1 123.5(4) 3 5_775
C14 O4 Mn1 118.2(4) 3 .
Mn1 O4 Mn1 99.55(19) 5_775 .
Mn1 O5 Mn1 111.1(3) . 2_755
Mn1 O5 H5A 89.5 . .
Mn1 O5 H5A 127.0 2_755 .
Mn1 O6 H6A 132.8 . .
Mn1 O6 H6B 92.6 . .
H6A O6 H6B 128.9 . .
C5 S1 C2 91.8(3) . .
C9 S2 C6 92.9(3) . .
C10 S3 C13 92.4(4) . .
O2 Mn1 O1 100.2(2) . .
O2 Mn1 O6 96.1(2) . .
O1 Mn1 O6 91.7(2) . .
O2 Mn1 O4 167.4(2) . 5_775
O1 Mn1 O4 92.23(19) . 5_775
O6 Mn1 O4 85.53(19) . 5_775
O2 Mn1 O4 87.02(19) . .
O1 Mn1 O4 171.99(19) . .
O6 Mn1 O4 90.99(19) . .
O4 Mn1 O4 80.45(19) 5_775 .
O2 Mn1 O5 87.66(16) . .
O1 Mn1 O5 90.71(18) . .
O6 Mn1 O5 175.11(19) . .
O4 Mn1 O5 90.11(16) 5_775 .
O4 Mn1 O5 86.09(17) . .

loop_
_geom_bond_atom_site_label_1
_geom_bond_atom_site_label_2
_geom_bond_distance
_geom_bond_site_symmetry_2
C1 O2 1.269(9) 2_755
C1 O1 1.292(9) .
C1 C2 1.470(10) .
C2 C3 1.358(10) .
C2 S1 1.739(8) .
C3 C4 1.397(11) .
C3 H3 0.9500 .
C4 C5 1.405(10) .
C4 H4 0.9500 .
C5 C6 1.424(11) .
C5 S1 1.728(7) .
C6 C7 1.394(10) .
C6 S2 1.746(7) .
C7 C8 1.398(11) .
C7 H7 0.9500 .
C8 C9 1.376(10) .
C8 H8 0.9500 .
C9 C10 1.447(10) .
C9 S2 1.739(8) .
C10 C11 1.398(9) .
C10 S3 1.724(8) .
C11 C12 1.404(11) .
C11 H11 0.9500 .
C12 C13 1.387(11) .
C12 H12 0.9500 .
C13 C14 1.455(11) .
C13 S3 1.727(8) .
C14 O3 1.268(9) .
C14 O4 1.298(8) 3_445
O1 Mn1 2.144(5) .
O2 C1 1.269(9) 2_755
O2 Mn1 2.120(5) .
O4 C14 1.298(8) 3
O4 Mn1 2.199(5) 5_775
O4 Mn1 2.225(5) .
O5 Mn1 2.262(4) .
O5 Mn1 2.262(4) 2_755
O5 H5A 0.8498 .
O6 Mn1 2.157(5) .
O6 H6A 0.8500 .
O6 H6B 0.8501 .
Mn1 O4 2.199(5) 5_775

loop_
_geom_torsion_atom_site_label_1
_geom_torsion_atom_site_label_2
_geom_torsion_atom_site_label_3
_geom_torsion_atom_site_label_4
_geom_torsion
_geom_torsion_site_symmetry_1
_geom_torsion_site_symmetry_4
O2 C1 C2 C3 -170.4(7) 2_755 .
O1 C1 C2 C3 10.4(11) . .
O2 C1 C2 S1 13.9(9) 2_755 .
O1 C1 C2 S1 -165.3(5) . .
C1 C2 C3 C4 -174.2(7) . .
S1 C2 C3 C4 1.7(9) . .
C2 C3 C4 C5 -1.3(10) . .
C3 C4 C5 C6 177.1(7) . .
C3 C4 C5 S1 0.3(8) . .
C4 C5 C6 C7 -178.5(7) . .
S1 C5 C6 C7 -1.9(10) . .
C4 C5 C6 S2 2.6(10) . .
S1 C5 C6 S2 179.2(4) . .
C5 C6 C7 C8 -179.5(7) . .
S2 C6 C7 C8 -0.4(8) . .
C6 C7 C8 C9 0.7(10) . .
C7 C8 C9 C10 177.0(7) . .
C7 C8 C9 S2 -0.6(8) . .
C8 C9 C10 C11 -175.4(7) . .
S2 C9 C10 C11 1.9(11) . .
C8 C9 C10 S3 4.0(10) . .
S2 C9 C10 S3 -178.8(4) . .
C9 C10 C11 C12 179.4(7) . .
S3 C10 C11 C12 0.0(8) . .
C10 C11 C12 C13 -0.6(9) . .
C11 C12 C13 C14 -179.0(7) . .
C11 C12 C13 S3 0.9(8) . .
C12 C13 C14 O3 176.4(7) . .
S3 C13 C14 O3 -3.6(9) . .
C12 C13 C14 O4 -2.0(11) . 3_445
S3 C13 C14 O4 178.0(5) . 3_445
O2 C1 O1 Mn1 -50.2(10) 2_755 .
C2 C1 O1 Mn1 128.9(6) . .
C4 C5 S1 C2 0.6(5) . .
C6 C5 S1 C2 -176.6(6) . .
C3 C2 S1 C5 -1.3(6) . .
C1 C2 S1 C5 175.2(6) . .
C8 C9 S2 C6 0.3(6) . .
C10 C9 S2 C6 -177.4(6) . .
C7 C6 S2 C9 0.1(5) . .
C5 C6 S2 C9 179.3(6) . .
C11 C10 S3 C13 0.4(5) . .
C9 C10 S3 C13 -179.0(6) . .
C12 C13 S3 C10 -0.8(6) . .
C14 C13 S3 C10 179.2(6) . .
C1 O2 Mn1 O1 -44.5(6) 2_755 .
C1 O2 Mn1 O6 -137.3(6) 2_755 .
C1 O2 Mn1 O4 125.8(9) 2_755 5_775
C1 O2 Mn1 O4 132.1(6) 2_755 .
C1 O2 Mn1 O5 45.8(6) 2_755 .
C1 O1 Mn1 O2 105.9(6) . .
C1 O1 Mn1 O6 -157.5(6) . .
C1 O1 Mn1 O4 -71.9(6) . 5_775
C1 O1 Mn1 O4 -48.2(16) . .
C1 O1 Mn1 O5 18.2(6) . .
C14 O4 Mn1 O2 -42.1(5) 3 .
Mn1 O4 Mn1 O2 -178.6(2) 5_775 .
C14 O4 Mn1 O1 112.4(13) 3 .
Mn1 O4 Mn1 O1 -24.1(14) 5_775 .
C14 O4 Mn1 O6 -138.2(5) 3 .
Mn1 O4 Mn1 O6 85.3(2) 5_775 .
C14 O4 Mn1 O4 136.5(6) 3 5_775
Mn1 O4 Mn1 O4 0.0 5_775 5_775
C14 O4 Mn1 O5 45.7(5) 3 .
Mn1 O4 Mn1 O5 -90.77(17) 5_775 .
Mn1 O5 Mn1 O2 -59.96(14) 2_755 .
Mn1 O5 Mn1 O1 40.22(14) 2_755 .
Mn1 O5 Mn1 O6 159.3(19) 2_755 .
Mn1 O5 Mn1 O4 132.45(13) 2_755 5_775
Mn1 O5 Mn1 O4 -147.13(13) 2_755 .
